data_7222100
loop_
_publ_author_name
'He, Ya-Cong'
'Peng, Cheng'
'Xie, Xiao-Fang'
'Chen, Ming-Hua'
'Li, Xiao-Nian'
'Li, Meng-Ting'
'Zhou, Qin-Mei'
'Guo, Li'
'Xiong, Liang'

_publ_section_title
;
 Penchinones A--D, two pairs of cis-trans isomers with rearranged
 neolignane carbon skeletons from Penthorum chinense
;
_journal_issue 94
_journal_name_full 'RSC Adv.'
_journal_page_first 76788
_journal_paper_doi 10.1039/C5RA15982B
_journal_volume 5
_journal_year 2015
_chemical_compound_source 'Penthorum Chinese'
_chemical_formula_moiety 'C19 H20 O7'
_chemical_formula_sum 'C19 H20 O7'
_chemical_formula_weight 360.35
_chemical_name_common 'Penchinone D'
_chemical_name_systematic 'Penchinone D'
_space_group_IT_number 61
_symmetry_cell_setting orthorhombic
_symmetry_space_group_name_Hall '-P 2ac 2ab'
_symmetry_space_group_name_H-M 'P b c a'
_atom_sites_solution_hydrogens geom
_atom_sites_solution_primary direct
_atom_sites_solution_secondary difmap
_audit_creation_method SHELXL-97
_audit_update_record
;
2015-07-24 deposited with the CCDC.
2015-09-10 downloaded from the CCDC.
;
_cell_angle_alpha 90.00
_cell_angle_beta 90.00
_cell_angle_gamma 90.00
_cell_formula_units_Z 8
_cell_length_a 9.9508(3)
_cell_length_b 19.0262(6)
_cell_length_c 19.3662(6)
_cell_measurement_reflns_used 9945
_cell_measurement_temperature 100(2)
_cell_measurement_theta_max 69.36
_cell_measurement_theta_min 4.44
_cell_volume 3666.5(2)
_computing_cell_refinement 'Bruker SAINT'
_computing_data_collection 'Bruker APEX2'
_computing_data_reduction 'Bruker SAINT'
_computing_molecular_graphics 'Bruker SHELXTL'
_computing_publication_material 'Bruker SHELXTL'
_computing_structure_refinement 'SHELXL-97 (Sheldrick, 2008)'
_computing_structure_solution 'SHELXS-97 (Sheldrick, 2008)'
_diffrn_ambient_temperature 100(2)
_diffrn_measured_fraction_theta_full 0.985
_diffrn_measured_fraction_theta_max 0.985
_diffrn_measurement_device_type 'Bruker APEX-II CCD'
_diffrn_measurement_method '\f and \w scans'
_diffrn_radiation_monochromator graphite
_diffrn_radiation_source 'fine-focus sealed tube'
_diffrn_radiation_type CuK\a
_diffrn_radiation_wavelength 1.54178
_diffrn_reflns_av_R_equivalents 0.0362
_diffrn_reflns_av_sigmaI/netI 0.0283
_diffrn_reflns_limit_h_max 12
_diffrn_reflns_limit_h_min -10
_diffrn_reflns_limit_k_max 22
_diffrn_reflns_limit_k_min -22
_diffrn_reflns_limit_l_max 23
_diffrn_reflns_limit_l_min -22
_diffrn_reflns_number 19511
_diffrn_reflns_theta_full 69.64
_diffrn_reflns_theta_max 69.64
_diffrn_reflns_theta_min 4.57
_exptl_absorpt_coefficient_mu 0.840
_exptl_absorpt_correction_T_max 0.6740
_exptl_absorpt_correction_T_min 0.4872
_exptl_absorpt_correction_type multi-scan
_exptl_absorpt_process_details sadabs
_exptl_crystal_colour yellow
_exptl_crystal_density_diffrn 1.306
_exptl_crystal_density_method 'not measured'
_exptl_crystal_description block
_exptl_crystal_F_000 1520
_exptl_crystal_size_max 1.00
_exptl_crystal_size_mid 0.57
_exptl_crystal_size_min 0.51
_refine_diff_density_max 0.295
_refine_diff_density_min -0.233
_refine_diff_density_rms 0.051
_refine_ls_extinction_coef 0.00350(19)
_refine_ls_extinction_expression Fc^*^=kFc[1+0.001xFc^2^\l^3^/sin(2\q)]^-1/4^
_refine_ls_extinction_method SHELXL
_refine_ls_goodness_of_fit_ref 1.123
_refine_ls_hydrogen_treatment mixed
_refine_ls_matrix_type full
_refine_ls_number_parameters 248
_refine_ls_number_reflns 3394
_refine_ls_number_restraints 3
_refine_ls_restrained_S_all 1.122
_refine_ls_R_factor_all 0.0389
_refine_ls_R_factor_gt 0.0389
_refine_ls_shift/su_max 0.001
_refine_ls_shift/su_mean 0.000
_refine_ls_structure_factor_coef Fsqd
_refine_ls_weighting_details 'calc w=1/[\s^2^(Fo^2^)+(0.0446P)^2^+1.8427P] where P=(Fo^2^+2Fc^2^)/3'
_refine_ls_weighting_scheme calc
_refine_ls_wR_factor_gt 0.0999
_refine_ls_wR_factor_ref 0.0999
_reflns_number_gt 3385
_reflns_number_total 3394
_reflns_threshold_expression >2sigma(I)
_cod_data_source_file c5ra15982b2.cif
_cod_data_source_block cu_hyc15_0m
_cod_depositor_comments
;
The following automatic conversions were performed:

'_symmetry_cell_setting' value 'Orthorhombic' changed to
'orthorhombic' according to
/usr/data/users/saulius/crontab/automatic-downloads/rss-feeds/RSC/lib/dictionaries/cif_core.dic
dictionary named 'cif_core.dic' version 2.4.2 from 2011-04-26.

Automatic conversion script
Id: cif_fix_values 3271 2015-04-21 07:52:19Z andrius 
;
_cod_database_code 7222100

loop_
_symmetry_equiv_pos_as_xyz
'x, y, z'
'x+1/2, -y+1/2, -z'
'-x, y+1/2, -z+1/2'
'-x+1/2, -y, z+1/2'
'-x, -y, -z'
'-x-1/2, y-1/2, z'
'x, -y-1/2, z-1/2'
'x-1/2, y, -z-1/2'

loop_
_atom_site_label
_atom_site_type_symbol
_atom_site_fract_x
_atom_site_fract_y
_atom_site_fract_z
_atom_site_U_iso_or_equiv
_atom_site_adp_type
_atom_site_occupancy
_atom_site_symmetry_multiplicity
_atom_site_calc_flag
_atom_site_refinement_flags
O3 O 0.70952(10) -0.09723(5) 0.49709(5) 0.0218(2) Uani 1 1 d .
O1S O 0.36971(9) 0.12442(5) 0.66946(5) 0.0179(2) Uani 1 1 d D
H1SB H 0.4485(10) 0.1349(9) 0.6624(8) 0.027 Uiso 1 1 d D
H1SA H 0.3686(17) 0.1054(8) 0.7077(6) 0.027 Uiso 1 1 d D
O4 O 0.78589(10) -0.01865(5) 0.38494(5) 0.0216(2) Uani 1 1 d .
H4 H 0.7404 -0.0558 0.3869 0.032 Uiso 1 1 calc R
O2 O 0.74596(10) -0.04320(5) 0.62708(5) 0.0222(2) Uani 1 1 d .
H2 H 0.7638 -0.0218 0.6639 0.033 Uiso 1 1 calc R
O7 O 0.83227(9) 0.06031(5) 0.70254(5) 0.0193(2) Uani 1 1 d .
O6' O 1.24087(9) 0.24763(5) 0.67987(5) 0.0230(2) Uani 1 1 d .
H6' H 1.2790 0.2085 0.6755 0.034 Uiso 1 1 calc R
O8 O 0.63127(9) 0.16294(5) 0.64250(5) 0.0212(2) Uani 1 1 d .
C10 C 0.56578(16) -0.09967(8) 0.50488(8) 0.0285(3) Uani 1 1 d .
H10A H 0.5412 -0.0830 0.5511 0.043 Uiso 1 1 calc R
H10B H 0.5345 -0.1481 0.4989 0.043 Uiso 1 1 calc R
H10C H 0.5237 -0.0695 0.4700 0.043 Uiso 1 1 calc R
C3 C 0.76282(13) -0.03106(7) 0.50684(7) 0.0171(3) Uani 1 1 d .
C2 C 0.78355(13) -0.00360(6) 0.57272(7) 0.0165(3) Uani 1 1 d .
C1 C 0.84066(12) 0.06392(6) 0.58071(7) 0.0159(3) Uani 1 1 d .
C7 C 0.85505(12) 0.09427(6) 0.64896(7) 0.0156(3) Uani 1 1 d .
C4' C 0.91031(13) 0.16766(6) 0.65556(6) 0.0149(3) Uani 1 1 d .
C3' C 0.82986(13) 0.22825(6) 0.65174(6) 0.0157(3) Uani 1 1 d .
C2' C 0.89161(13) 0.29388(6) 0.65816(7) 0.0165(3) Uani 1 1 d .
H2' H 0.8377 0.3350 0.6555 0.020 Uiso 1 1 calc R
C1' C 1.02926(13) 0.30103(7) 0.66828(6) 0.0164(3) Uani 1 1 d .
C7' C 1.09626(13) 0.37017(7) 0.67278(7) 0.0183(3) Uani 1 1 d .
H7' H 1.1742 0.3762 0.6451 0.022 Uiso 1 1 calc R
C8' C 1.05994(13) 0.42480(7) 0.71108(7) 0.0195(3) Uani 1 1 d .
H8' H 1.1115 0.4664 0.7050 0.023 Uiso 1 1 calc R
C9' C 0.94827(14) 0.42926(7) 0.76254(7) 0.0226(3) Uani 1 1 d .
H9'1 H 0.9003 0.3843 0.7641 0.034 Uiso 1 1 calc R
H9'2 H 0.8859 0.4667 0.7490 0.034 Uiso 1 1 calc R
H9'3 H 0.9854 0.4397 0.8083 0.034 Uiso 1 1 calc R
C4 C 0.80359(13) 0.00695(7) 0.44919(7) 0.0178(3) Uani 1 1 d .
C6 C 0.88145(13) 0.10055(7) 0.52122(7) 0.0184(3) Uani 1 1 d .
H6 H 0.9213 0.1457 0.5260 0.022 Uiso 1 1 calc R
C5 C 0.86501(14) 0.07264(7) 0.45662(7) 0.0205(3) Uani 1 1 d .
H5 H 0.8951 0.0977 0.4171 0.025 Uiso 1 1 calc R
C5' C 1.04746(13) 0.17359(7) 0.66549(7) 0.0175(3) Uani 1 1 d .
H5' H 1.1012 0.1324 0.6686 0.021 Uiso 1 1 calc R
C6' C 1.10745(13) 0.23968(7) 0.67105(6) 0.0174(3) Uani 1 1 d .
C8 C 0.68283(13) 0.22134(7) 0.64288(7) 0.0177(3) Uani 1 1 d .
C9 C 0.59896(14) 0.28649(7) 0.63551(9) 0.0289(3) Uani 1 1 d .
H9A H 0.6306 0.3138 0.5958 0.043 Uiso 1 1 calc R
H9B H 0.6067 0.3149 0.6775 0.043 Uiso 1 1 calc R
H9C H 0.5048 0.2733 0.6284 0.043 Uiso 1 1 calc R

loop_
_atom_site_aniso_label
_atom_site_aniso_U_11
_atom_site_aniso_U_22
_atom_site_aniso_U_33
_atom_site_aniso_U_23
_atom_site_aniso_U_13
_atom_site_aniso_U_12
O3 0.0271(5) 0.0134(4) 0.0249(5) -0.0025(4) -0.0012(4) -0.0050(4)
O1S 0.0149(4) 0.0188(5) 0.0199(5) 0.0020(4) -0.0004(4) -0.0022(4)
O4 0.0264(5) 0.0200(5) 0.0184(5) -0.0030(4) 0.0003(4) -0.0067(4)
O2 0.0343(6) 0.0148(5) 0.0175(5) 0.0011(4) -0.0010(4) -0.0074(4)
O7 0.0248(5) 0.0145(4) 0.0187(4) 0.0009(3) -0.0010(4) -0.0025(4)
O6' 0.0142(5) 0.0163(5) 0.0385(6) -0.0021(4) -0.0031(4) 0.0000(4)
O8 0.0163(5) 0.0162(5) 0.0311(5) -0.0021(4) 0.0012(4) -0.0022(4)
C10 0.0290(8) 0.0285(8) 0.0280(7) -0.0015(6) -0.0005(6) -0.0136(6)
C3 0.0165(6) 0.0119(6) 0.0229(6) -0.0008(5) -0.0013(5) -0.0001(5)
C2 0.0156(6) 0.0134(6) 0.0206(6) 0.0026(5) 0.0000(5) 0.0009(5)
C1 0.0140(6) 0.0129(6) 0.0207(6) 0.0000(5) -0.0009(5) 0.0008(5)
C7 0.0122(6) 0.0134(6) 0.0214(6) 0.0011(5) -0.0003(5) 0.0022(5)
C4' 0.0178(6) 0.0136(6) 0.0134(5) -0.0005(5) 0.0004(5) -0.0006(5)
C3' 0.0172(6) 0.0137(6) 0.0160(6) 0.0005(5) 0.0003(5) 0.0007(5)
C2' 0.0182(6) 0.0126(6) 0.0186(6) -0.0001(5) 0.0004(5) 0.0020(5)
C1' 0.0189(6) 0.0138(6) 0.0165(6) -0.0009(5) 0.0006(5) -0.0014(5)
C7' 0.0169(6) 0.0165(6) 0.0216(6) 0.0007(5) -0.0002(5) -0.0021(5)
C8' 0.0205(6) 0.0135(6) 0.0244(7) 0.0003(5) -0.0028(5) -0.0029(5)
C9' 0.0230(7) 0.0205(6) 0.0244(7) -0.0040(5) -0.0013(5) 0.0013(5)
C4 0.0159(6) 0.0184(6) 0.0190(6) -0.0020(5) -0.0007(5) 0.0015(5)
C6 0.0183(6) 0.0141(6) 0.0229(7) 0.0002(5) 0.0007(5) -0.0028(5)
C5 0.0228(7) 0.0194(7) 0.0192(6) 0.0024(5) 0.0014(5) -0.0039(5)
C5' 0.0174(6) 0.0133(6) 0.0217(6) 0.0000(5) -0.0003(5) 0.0026(5)
C6' 0.0154(6) 0.0182(6) 0.0185(6) -0.0007(5) -0.0008(5) -0.0008(5)
C8 0.0182(6) 0.0156(6) 0.0192(6) -0.0014(5) 0.0012(5) -0.0001(5)
C9 0.0161(7) 0.0190(7) 0.0516(9) 0.0004(6) -0.0028(6) 0.0017(5)

loop_
_atom_type_symbol
_atom_type_description
_atom_type_scat_dispersion_real
_atom_type_scat_dispersion_imag
_atom_type_scat_source
C C 0.0181 0.0091 'International Tables Vol C Tables 4.2.6.8 and 6.1.1.4'
H H 0.0000 0.0000 'International Tables Vol C Tables 4.2.6.8 and 6.1.1.4'
O O 0.0492 0.0322 'International Tables Vol C Tables 4.2.6.8 and 6.1.1.4'

loop_
_geom_angle_atom_site_label_1
_geom_angle_atom_site_label_2
_geom_angle_atom_site_label_3
_geom_angle
C3 O3 C10 113.42(10)
H1SB O1S H1SA 105.7(14)
C4 O4 H4 109.5
C2 O2 H2 109.5
C6' O6' H6' 109.5
O3 C10 H10A 109.5
O3 C10 H10B 109.5
H10A C10 H10B 109.5
O3 C10 H10C 109.5
H10A C10 H10C 109.5
H10B C10 H10C 109.5
O3 C3 C4 118.49(11)
O3 C3 C2 121.62(11)
C4 C3 C2 119.78(12)
O2 C2 C3 117.68(11)
O2 C2 C1 122.28(12)
C3 C2 C1 120.03(12)
C6 C1 C2 118.47(12)
C6 C1 C7 121.41(11)
C2 C1 C7 120.12(11)
O7 C7 C1 122.42(11)
O7 C7 C4' 118.52(11)
C1 C7 C4' 118.87(11)
C5' C4' C3' 120.17(12)
C5' C4' C7 116.59(11)
C3' C4' C7 123.23(11)
C2' C3' C4' 118.54(11)
C2' C3' C8 121.66(11)
C4' C3' C8 119.78(11)
C1' C2' C3' 122.23(12)
C1' C2' H2' 118.9
C3' C2' H2' 118.9
C2' C1' C6' 118.03(11)
C2' C1' C7' 122.69(12)
C6' C1' C7' 119.21(11)
C8' C7' C1' 127.40(12)
C8' C7' H7' 116.3
C1' C7' H7' 116.3
C7' C8' C9' 128.28(12)
C7' C8' H8' 115.9
C9' C8' H8' 115.9
C8' C9' H9'1 109.5
C8' C9' H9'2 109.5
H9'1 C9' H9'2 109.5
C8' C9' H9'3 109.5
H9'1 C9' H9'3 109.5
H9'2 C9' H9'3 109.5
O4 C4 C3 121.00(12)
O4 C4 C5 118.37(12)
C3 C4 C5 120.63(12)
C5 C6 C1 121.46(12)
C5 C6 H6 119.3
C1 C6 H6 119.3
C6 C5 C4 119.54(12)
C6 C5 H5 120.2
C4 C5 H5 120.2
C4' C5' C6' 120.41(12)
C4' C5' H5' 119.8
C6' C5' H5' 119.8
O6' C6' C5' 122.16(12)
O6' C6' C1' 117.24(11)
C5' C6' C1' 120.59(12)
O8 C8 C3' 119.75(12)
O8 C8 C9 121.06(12)
C3' C8 C9 119.18(11)
C8 C9 H9A 109.5
C8 C9 H9B 109.5
H9A C9 H9B 109.5
C8 C9 H9C 109.5
H9A C9 H9C 109.5
H9B C9 H9C 109.5

loop_
_geom_bond_atom_site_label_1
_geom_bond_atom_site_label_2
_geom_bond_distance
O3 C3 1.3791(15)
O3 C10 1.4389(18)
O1S H1SB 0.821(9)
O1S H1SA 0.823(9)
O4 C4 1.3477(16)
O4 H4 0.8400
O2 C2 1.3475(16)
O2 H2 0.8400
O7 C7 1.2432(16)
O6' C6' 1.3471(16)
O6' H6' 0.8400
O8 C8 1.2238(16)
C10 H10A 0.9800
C10 H10B 0.9800
C10 H10C 0.9800
C3 C4 1.3908(19)
C3 C2 1.3939(18)
C2 C1 1.4133(17)
C1 C6 1.4065(18)
C1 C7 1.4493(18)
C7 C4' 1.5062(17)
C4' C5' 1.3828(18)
C4' C3' 1.4053(17)
C3' C2' 1.3972(17)
C3' C8 1.4789(18)
C2' C1' 1.3904(18)
C2' H2' 0.9500
C1' C6' 1.4039(18)
C1' C7' 1.4773(17)
C7' C8' 1.3272(19)
C7' H7' 0.9500
C8' C9' 1.4950(19)
C8' H8' 0.9500
C9' H9'1 0.9800
C9' H9'2 0.9800
C9' H9'3 0.9800
C4 C5 1.3987(18)
C6 C5 1.3689(19)
C6 H6 0.9500
C5 H5 0.9500
C5' C6' 1.3961(18)
C5' H5' 0.9500
C8 C9 1.5011(18)
C9 H9A 0.9800
C9 H9B 0.9800
C9 H9C 0.9800

loop_
_geom_hbond_atom_site_label_D
_geom_hbond_atom_site_label_H
_geom_hbond_atom_site_label_A
_geom_hbond_distance_DH
_geom_hbond_distance_HA
_geom_hbond_distance_DA
_geom_hbond_angle_DHA
_geom_hbond_site_symmetry_A
O1S H1SB O8 0.821(9) 1.934(9) 2.7539(13) 177.2(17) .
O1S H1SA O7 0.823(9) 1.973(9) 2.7877(13) 170.2(16) 8_557
O4 H4 O1S 0.84 2.02 2.7490(13) 144.2 5_656
O4 H4 O3 0.84 2.30 2.7441(13) 113.7 .
O2 H2 O7 0.84 1.86 2.5984(13) 145.6 .
O6' H6' O1S 0.84 1.84 2.6794(13) 176.8 1_655

loop_
_geom_torsion_atom_site_label_1
_geom_torsion_atom_site_label_2
_geom_torsion_atom_site_label_3
_geom_torsion_atom_site_label_4
_geom_torsion
C10 O3 C3 C4 -104.45(14)
C10 O3 C3 C2 79.30(15)
O3 C3 C2 O2 -1.92(18)
C4 C3 C2 O2 -178.11(12)
O3 C3 C2 C1 178.85(11)
C4 C3 C2 C1 2.65(19)
O2 C2 C1 C6 177.74(12)
C3 C2 C1 C6 -3.06(18)
O2 C2 C1 C7 -2.82(18)
C3 C2 C1 C7 176.38(12)
C6 C1 C7 O7 -172.67(12)
C2 C1 C7 O7 7.91(19)
C6 C1 C7 C4' 2.25(18)
C2 C1 C7 C4' -177.18(11)
O7 C7 C4' C5' 82.13(15)
C1 C7 C4' C5' -92.98(14)
O7 C7 C4' C3' -98.19(15)
C1 C7 C4' C3' 86.70(15)
C5' C4' C3' C2' 0.02(18)
C7 C4' C3' C2' -179.65(11)
C5' C4' C3' C8 -178.45(12)
C7 C4' C3' C8 1.88(18)
C4' C3' C2' C1' -0.13(19)
C8 C3' C2' C1' 178.31(12)
C3' C2' C1' C6' 0.90(19)
C3' C2' C1' C7' 177.87(12)
C2' C1' C7' C8' 48.7(2)
C6' C1' C7' C8' -134.32(15)
C1' C7' C8' C9' 4.3(2)
O3 C3 C4 O4 3.07(19)
C2 C3 C4 O4 179.38(12)
O3 C3 C4 C5 -176.47(11)
C2 C3 C4 C5 -0.15(19)
C2 C1 C6 C5 0.99(19)
C7 C1 C6 C5 -178.44(12)
C1 C6 C5 C4 1.5(2)
O4 C4 C5 C6 178.54(12)
C3 C4 C5 C6 -1.9(2)
C3' C4' C5' C6' -0.71(19)
C7 C4' C5' C6' 178.98(11)
C4' C5' C6' O6' -179.16(12)
C4' C5' C6' C1' 1.51(19)
C2' C1' C6' O6' 179.05(11)
C7' C1' C6' O6' 1.97(18)
C2' C1' C6' C5' -1.58(18)
C7' C1' C6' C5' -178.66(11)
C2' C3' C8 O8 -174.68(12)
C4' C3' C8 O8 3.74(18)
C2' C3' C8 C9 4.46(19)
C4' C3' C8 C9 -177.12(12)
